data_4088086
loop_
_publ_author_name
'Bienfait, Andr\'e M.'
'Wolf, Benjamin M.'
'T\"ornroos, Karl W.'
'Anwander, Reiner'

_publ_section_title
;
 Ln(II)/Pb(II)--Ln(III)/Pb(0) Redox Approach toward Rare-Earth-Metal
 Half-Sandwich Complexes
;
_journal_issue 24
_journal_name_full Organometallics
_journal_page_first 5734
_journal_paper_doi 10.1021/acs.organomet.5b00837
_journal_volume 34
_journal_year 2015
_chemical_formula_moiety 'C26 H55 Al O2 Yb'
_chemical_formula_sum 'C26 H55 Al O2 Yb'
_chemical_formula_weight 599.72
_space_group_crystal_system monoclinic
_space_group_IT_number 14
_space_group_name_Hall '-P 2yn'
_space_group_name_H-M_alt 'P 1 21/n 1'
_atom_sites_solution_hydrogens geom
_audit_creation_method SHELXL-2014/7
_cell_angle_alpha 90
_cell_angle_beta 99.2456(5)
_cell_angle_gamma 90
_cell_formula_units_Z 4
_cell_length_a 12.5262(5)
_cell_length_b 13.4605(6)
_cell_length_c 17.9279(8)
_cell_measurement_reflns_used 9794
_cell_measurement_temperature 123(2)
_cell_measurement_theta_max 30.03
_cell_measurement_theta_min 2.24
_cell_volume 2983.5(2)
_computing_cell_refinement 'Bruker sAINT V8.34A'
_computing_data_collection 'Bruker APEX2 v2014.7-1''
_computing_data_reduction 'Bruker SAINT V8.34A'
_computing_structure_refinement 'SHELXL-2014/7 (Sheldrick, 2014)'
_diffrn_ambient_temperature 123(2)
_diffrn_measured_fraction_theta_full 1.000
_diffrn_measured_fraction_theta_max 1.000
_diffrn_measurement_device_type 'Bruker APEX-II CCD'
_diffrn_measurement_method '\w scans'
_diffrn_radiation_type MoK\a
_diffrn_radiation_wavelength 0.71073
_diffrn_reflns_av_R_equivalents 0.0349
_diffrn_reflns_av_unetI/netI 0.0207
_diffrn_reflns_Laue_measured_fraction_full 1.000
_diffrn_reflns_Laue_measured_fraction_max 1.000
_diffrn_reflns_limit_h_max 17
_diffrn_reflns_limit_h_min -17
_diffrn_reflns_limit_k_max 18
_diffrn_reflns_limit_k_min -18
_diffrn_reflns_limit_l_max 25
_diffrn_reflns_limit_l_min -25
_diffrn_reflns_number 49254
_diffrn_reflns_point_group_measured_fraction_full 1.000
_diffrn_reflns_point_group_measured_fraction_max 1.000
_diffrn_reflns_theta_full 25.242
_diffrn_reflns_theta_max 30.033
_diffrn_reflns_theta_min 1.852
_diffrn_source 'rotating anode'
_exptl_absorpt_coefficient_mu 3.181
_exptl_absorpt_correction_T_max 0.3983
_exptl_absorpt_correction_T_min 0.3061
_exptl_absorpt_correction_type numerical
_exptl_absorpt_process_details SADABS-2014/3
_exptl_crystal_colour yellow
_exptl_crystal_density_diffrn 1.335
_exptl_crystal_description 'irregular prism'
_exptl_crystal_F_000 1240
_exptl_crystal_size_max 0.608
_exptl_crystal_size_mid 0.592
_exptl_crystal_size_min 0.558
_exptl_transmission_factor_max 0.3940
_exptl_transmission_factor_min 0.2505
_refine_diff_density_max 1.882
_refine_diff_density_min -0.610
_refine_diff_density_rms 0.098
_refine_ls_extinction_method none
_refine_ls_goodness_of_fit_ref 1.127
_refine_ls_hydrogen_treatment constr
_refine_ls_matrix_type full
_refine_ls_number_parameters 284
_refine_ls_number_reflns 8716
_refine_ls_number_restraints 0
_refine_ls_restrained_S_all 1.127
_refine_ls_R_factor_all 0.0221
_refine_ls_R_factor_gt 0.0206
_refine_ls_shift/su_max 0.007
_refine_ls_shift/su_mean 0.000
_refine_ls_structure_factor_coef Fsqd
_refine_ls_weighting_details 'w=1/[\s^2^(Fo^2^)+(0.0279P)^2^+1.6878P] where P=(Fo^2^+2Fc^2^)/3'
_refine_ls_weighting_scheme calc
_refine_ls_wR_factor_gt 0.0541
_refine_ls_wR_factor_ref 0.0549
_reflns_Friedel_coverage 0.000
_reflns_number_gt 8247
_reflns_number_total 8716
_reflns_threshold_expression 'I > 2\s(I)'
_cod_data_source_file om5b00837_si_002.cif
_cod_data_source_block Compound11
_cod_original_sg_symbol_H-M 'P 21/n'
_cod_database_code 4088086
_shelx_shelxl_version_number 2014/7
_shelx_space_group_comment
;
The symmetry employed for this shelxl refinement is uniquely defined
by the following loop, which should always be used as a source of
symmetry information in preference to the above space-group names.
They are only intended as comments.
;

loop_
_space_group_symop_operation_xyz
'x, y, z'
'-x+1/2, y+1/2, -z+1/2'
'-x, -y, -z'
'x-1/2, -y-1/2, z-1/2'

loop_
_atom_site_label
_atom_site_type_symbol
_atom_site_fract_x
_atom_site_fract_y
_atom_site_fract_z
_atom_site_U_iso_or_equiv
_atom_site_adp_type
_atom_site_occupancy
_atom_site_site_symmetry_order
_atom_site_calc_flag
_atom_site_refinement_flags_posn
_atom_site_refinement_flags_adp
Yb1 Yb 0.29814(2) 0.26847(2) 0.59336(2) 0.01388(3) Uani 1 1 d . .
Al1 Al 0.67233(4) 0.25355(4) 0.59280(3) 0.01690(9) Uani 1 1 d . .
C1 C 0.22049(17) 0.03522(16) 0.64484(14) 0.0338(4) Uani 1 1 d . .
H1A H 0.2119 0.0187 0.6974 0.041 Uiso 1 1 calc R U
H1B H 0.2356 -0.0270 0.6189 0.041 Uiso 1 1 calc R U
O1 O 0.30910(11) 0.10406(9) 0.64525(7) 0.0231(2) Uani 1 1 d . .
C2 C 0.11803(18) 0.08247(19) 0.60413(16) 0.0401(5) Uani 1 1 d . .
H2A H 0.0569 0.0375 0.6057 0.060 Uiso 1 1 calc R U
H2B H 0.1256 0.0952 0.5514 0.060 Uiso 1 1 calc R U
H2C H 0.1052 0.1453 0.6288 0.060 Uiso 1 1 calc R U
O2 O 0.19809(13) 0.23782(11) 0.46904(8) 0.0274(3) Uani 1 1 d . .
C3 C 0.40696(17) 0.07001(15) 0.69239(11) 0.0274(4) Uani 1 1 d . .
H3A H 0.3894 0.0486 0.7419 0.033 Uiso 1 1 calc R U
H3B H 0.4587 0.1260 0.7016 0.033 Uiso 1 1 calc R U
C4 C 0.45979(17) -0.01473(16) 0.65761(13) 0.0341(4) Uani 1 1 d . .
H4A H 0.5289 -0.0308 0.6893 0.051 Uiso 1 1 calc R U
H4B H 0.4726 0.0043 0.6070 0.051 Uiso 1 1 calc R U
H4C H 0.4123 -0.0730 0.6538 0.051 Uiso 1 1 calc R U
C5 C 0.2124(2) 0.1665(3) 0.41191(14) 0.0555(9) Uani 1 1 d . .
H5A H 0.2249 0.2015 0.3655 0.067 Uiso 1 1 calc R U
H5B H 0.1460 0.1259 0.3993 0.067 Uiso 1 1 calc R U
C6 C 0.3043(2) 0.1020(2) 0.43873(15) 0.0490(7) Uani 1 1 d . .
H6A H 0.3104 0.0508 0.4007 0.074 Uiso 1 1 calc R U
H6B H 0.2935 0.0702 0.4861 0.074 Uiso 1 1 calc R U
H6C H 0.3708 0.1416 0.4473 0.074 Uiso 1 1 calc R U
C7 C 0.10050(16) 0.29704(17) 0.44826(11) 0.0290(4) Uani 1 1 d . .
H7A H 0.0843 0.3321 0.4937 0.035 Uiso 1 1 calc R U
H7B H 0.0391 0.2521 0.4304 0.035 Uiso 1 1 calc R U
C8 C 0.1100(2) 0.37180(18) 0.38792(13) 0.0389(5) Uani 1 1 d . .
H8A H 0.0443 0.4125 0.3789 0.058 Uiso 1 1 calc R U
H8B H 0.1191 0.3373 0.3412 0.058 Uiso 1 1 calc R U
H8C H 0.1728 0.4145 0.4042 0.058 Uiso 1 1 calc R U
C9 C 0.50715(14) 0.26903(12) 0.57566(10) 0.0178(3) Uani 1 1 d . .
H9A H 0.4735 0.2029 0.5652 0.021 Uiso 1 1 calc R U
H9B H 0.4847 0.2948 0.6225 0.021 Uiso 1 1 calc R U
C10 C 0.71318(16) 0.19804(17) 0.49743(11) 0.0285(4) Uani 1 1 d . .
H10A H 0.6809 0.1310 0.4890 0.034 Uiso 1 1 calc R U
H10B H 0.6806 0.2404 0.4547 0.034 Uiso 1 1 calc R U
C11 C 0.83420(18) 0.1900(2) 0.49601(15) 0.0426(6) Uani 1 1 d . .
H11A H 0.8460 0.1705 0.4453 0.064 Uiso 1 1 calc R U
H11B H 0.8658 0.1400 0.5327 0.064 Uiso 1 1 calc R U
H11C H 0.8686 0.2545 0.5091 0.064 Uiso 1 1 calc R U
C12 C 0.73627(14) 0.38894(14) 0.61646(11) 0.0240(3) Uani 1 1 d . .
H12A H 0.8068 0.3924 0.5984 0.029 Uiso 1 1 calc R U
H12B H 0.6881 0.4390 0.5880 0.029 Uiso 1 1 calc R U
C13 C 0.7534(2) 0.4164(2) 0.70075(13) 0.0393(5) Uani 1 1 d . .
H13A H 0.7865 0.4824 0.7078 0.059 Uiso 1 1 calc R U
H13B H 0.8010 0.3673 0.7296 0.059 Uiso 1 1 calc R U
H13C H 0.6835 0.4170 0.7187 0.059 Uiso 1 1 calc R U
C14 C 0.71104(16) 0.16611(18) 0.68360(12) 0.0317(4) Uani 1 1 d . .
H14A H 0.6831 0.1974 0.7266 0.038 Uiso 1 1 calc R U
H14B H 0.6730 0.1019 0.6732 0.038 Uiso 1 1 calc R U
C15 C 0.8323(2) 0.1446(3) 0.7082(2) 0.0658(10) Uani 1 1 d . .
H15A H 0.8433 0.1111 0.7573 0.099 Uiso 1 1 calc R U
H15B H 0.8727 0.2073 0.7123 0.099 Uiso 1 1 calc R U
H15C H 0.8582 0.1019 0.6706 0.099 Uiso 1 1 calc R U
C16 C 0.46537(15) 0.33936(16) 0.50989(11) 0.0268(4) Uani 1 1 d . .
H16A H 0.3886 0.3535 0.5098 0.040 Uiso 1 1 calc R U
H16B H 0.4743 0.3079 0.4620 0.040 Uiso 1 1 calc R U
H16C H 0.5066 0.4015 0.5159 0.040 Uiso 1 1 calc R U
C17 C 0.23522(14) 0.32516(12) 0.72139(9) 0.0195(3) Uani 1 1 d . .
C18 C 0.34003(14) 0.36503(14) 0.72326(9) 0.0208(3) Uani 1 1 d . .
C19 C 0.33468(13) 0.44042(13) 0.66785(10) 0.0195(3) Uani 1 1 d . .
C20 C 0.22564(13) 0.44709(12) 0.63099(9) 0.0179(3) Uani 1 1 d . .
C21 C 0.16420(13) 0.37559(13) 0.66400(9) 0.0181(3) Uani 1 1 d . .
C22 C 0.04286(14) 0.36398(16) 0.64712(12) 0.0282(4) Uani 1 1 d . .
H22A H 0.0164 0.3867 0.5955 0.042 Uiso 1 1 calc R U
H22B H 0.0095 0.4038 0.6830 0.042 Uiso 1 1 calc R U
H22C H 0.0238 0.2939 0.6519 0.042 Uiso 1 1 calc R U
C23 C 0.18217(18) 0.52468(15) 0.57339(11) 0.0304(4) Uani 1 1 d . .
H23A H 0.2340 0.5353 0.5386 0.046 Uiso 1 1 calc R U
H23B H 0.1712 0.5871 0.5992 0.046 Uiso 1 1 calc R U
H23C H 0.1131 0.5021 0.5449 0.046 Uiso 1 1 calc R U
C24 C 0.42526(18) 0.50906(17) 0.65576(15) 0.0353(5) Uani 1 1 d . .
H24A H 0.4072 0.5414 0.6064 0.053 Uiso 1 1 calc R U
H24B H 0.4922 0.4708 0.6574 0.053 Uiso 1 1 calc R U
H24C H 0.4353 0.5596 0.6956 0.053 Uiso 1 1 calc R U
C25 C 0.43871(17) 0.33776(19) 0.77955(11) 0.0347(5) Uani 1 1 d . .
H25A H 0.4274 0.2730 0.8020 0.052 Uiso 1 1 calc R U
H25B H 0.4508 0.3882 0.8194 0.052 Uiso 1 1 calc R U
H25C H 0.5020 0.3344 0.7538 0.052 Uiso 1 1 calc R U
C26 C 0.2025(2) 0.24827(17) 0.77499(13) 0.0355(5) Uani 1 1 d . .
H26A H 0.2512 0.1910 0.7772 0.053 Uiso 1 1 calc R U
H26B H 0.1281 0.2267 0.7570 0.053 Uiso 1 1 calc R U
H26C H 0.2070 0.2773 0.8255 0.053 Uiso 1 1 calc R U

loop_
_atom_site_aniso_label
_atom_site_aniso_U_11
_atom_site_aniso_U_22
_atom_site_aniso_U_33
_atom_site_aniso_U_23
_atom_site_aniso_U_13
_atom_site_aniso_U_12
Yb1 0.01213(4) 0.01568(4) 0.01375(4) -0.00039(2) 0.00185(3) -0.00041(2)
Al1 0.0135(2) 0.0206(2) 0.0170(2) 0.00034(18) 0.00359(18) -0.00089(18)
C1 0.0290(10) 0.0219(9) 0.0520(13) 0.0076(9) 0.0114(9) -0.0032(7)
O1 0.0257(6) 0.0160(5) 0.0281(6) 0.0038(5) 0.0054(5) -0.0013(5)
C2 0.0251(10) 0.0352(11) 0.0605(15) 0.0083(11) 0.0082(9) -0.0019(9)
O2 0.0298(7) 0.0300(7) 0.0198(6) -0.0054(5) -0.0035(6) 0.0013(5)
C3 0.0326(9) 0.0230(8) 0.0249(8) 0.0040(7) -0.0006(7) -0.0009(7)
C4 0.0274(10) 0.0291(9) 0.0445(12) 0.0016(9) 0.0022(9) 0.0034(8)
C5 0.0613(17) 0.0629(19) 0.0352(12) -0.0252(12) -0.0135(12) 0.0279(14)
C6 0.0461(14) 0.0527(15) 0.0451(13) -0.0190(12) -0.0023(11) 0.0151(12)
C7 0.0237(8) 0.0378(10) 0.0249(9) -0.0048(8) 0.0019(7) 0.0023(8)
C8 0.0496(13) 0.0319(11) 0.0334(11) -0.0002(9) 0.0020(9) 0.0027(10)
C9 0.0147(7) 0.0204(8) 0.0184(7) 0.0015(5) 0.0035(6) -0.0012(5)
C10 0.0240(8) 0.0351(10) 0.0282(9) -0.0109(8) 0.0099(7) -0.0066(8)
C11 0.0270(10) 0.0580(15) 0.0462(13) -0.0218(12) 0.0161(9) -0.0028(10)
C12 0.0186(7) 0.0253(8) 0.0279(9) -0.0030(7) 0.0026(6) -0.0036(6)
C13 0.0377(11) 0.0443(13) 0.0366(11) -0.0177(10) 0.0081(9) -0.0126(10)
C14 0.0221(8) 0.0389(11) 0.0329(10) 0.0158(8) 0.0003(7) -0.0013(8)
C15 0.0269(11) 0.077(2) 0.087(2) 0.0521(19) -0.0087(13) -0.0006(13)
C16 0.0202(8) 0.0327(9) 0.0275(9) 0.0100(8) 0.0043(7) -0.0014(7)
C17 0.0255(8) 0.0174(7) 0.0168(7) 0.0005(6) 0.0072(6) 0.0024(6)
C18 0.0195(7) 0.0242(8) 0.0170(7) -0.0048(6) -0.0017(6) 0.0054(6)
C19 0.0159(7) 0.0196(7) 0.0235(8) -0.0047(6) 0.0042(6) -0.0023(6)
C20 0.0181(7) 0.0165(7) 0.0190(7) 0.0002(6) 0.0030(6) 0.0023(6)
C21 0.0154(7) 0.0189(7) 0.0206(7) -0.0020(6) 0.0044(6) -0.0006(6)
C22 0.0156(7) 0.0323(10) 0.0377(10) -0.0098(8) 0.0074(7) -0.0014(7)
C23 0.0406(11) 0.0224(9) 0.0274(9) 0.0060(7) 0.0032(8) 0.0067(8)
C24 0.0278(9) 0.0272(9) 0.0538(14) -0.0144(9) 0.0160(9) -0.0115(8)
C25 0.0304(10) 0.0472(12) 0.0223(9) -0.0094(8) -0.0086(7) 0.0146(9)
C26 0.0566(15) 0.0290(9) 0.0259(10) 0.0063(8) 0.0212(10) 0.0040(10)

loop_
_atom_type_symbol
_atom_type_description
_atom_type_scat_dispersion_real
_atom_type_scat_dispersion_imag
_atom_type_scat_source
C C 0.0033 0.0016 'International Tables Vol C Tables 4.2.6.8 and 6.1.1.4'
H H 0.0000 0.0000 'International Tables Vol C Tables 4.2.6.8 and 6.1.1.4'
Al Al 0.0645 0.0514 'International Tables Vol C Tables 4.2.6.8 and 6.1.1.4'
O O 0.0106 0.0060 'International Tables Vol C Tables 4.2.6.8 and 6.1.1.4'
Yb Yb -0.3850 5.5486 'International Tables Vol C Tables 4.2.6.8 and 6.1.1.4'

loop_
_geom_angle_atom_site_label_1
_geom_angle_atom_site_label_2
_geom_angle_atom_site_label_3
_geom_angle
O1 Yb1 O2 100.94(5)
O1 Yb1 C18 96.95(5)
O2 Yb1 C18 153.94(5)
O1 Yb1 C17 86.34(5)
O2 Yb1 C17 131.75(5)
C18 Yb1 C17 30.93(5)
O1 Yb1 C19 127.65(5)
O2 Yb1 C19 129.17(5)
C18 Yb1 C19 30.83(5)
C17 Yb1 C19 50.99(5)
O1 Yb1 C21 108.34(5)
O2 Yb1 C21 104.90(5)
C18 Yb1 C21 50.96(5)
C17 Yb1 C21 30.87(5)
C19 Yb1 C21 50.82(5)
O1 Yb1 C9 93.00(5)
O2 Yb1 C9 105.25(6)
C18 Yb1 C9 92.48(5)
C17 Yb1 C9 122.09(5)
C19 Yb1 C9 87.98(5)
C21 Yb1 C9 138.60(5)
O1 Yb1 C20 136.69(5)
O2 Yb1 C20 103.78(5)
C18 Yb1 C20 50.81(5)
C17 Yb1 C20 50.83(5)
C19 Yb1 C20 30.70(5)
C21 Yb1 C20 30.64(5)
C9 Yb1 C20 113.64(5)
O1 Yb1 C16 119.95(5)
O2 Yb1 C16 83.77(6)
C18 Yb1 C16 103.49(6)
C17 Yb1 C16 133.25(6)
C19 Yb1 C16 83.91(6)
C21 Yb1 C16 128.38(5)
C9 Yb1 C16 31.44(5)
C20 Yb1 C16 97.76(6)
C14 Al1 C10 114.33(10)
C14 Al1 C12 108.97(9)
C10 Al1 C12 111.74(8)
C14 Al1 C9 106.72(8)
C10 Al1 C9 107.41(8)
C12 Al1 C9 107.32(7)
O1 C1 C2 108.94(17)
O1 C1 H1A 109.9
C2 C1 H1A 109.9
O1 C1 H1B 109.9
C2 C1 H1B 109.9
H1A C1 H1B 108.3
C1 O1 C3 112.19(15)
C1 O1 Yb1 126.46(12)
C3 O1 Yb1 120.64(11)
C1 C2 H2A 109.5
C1 C2 H2B 109.5
H2A C2 H2B 109.5
C1 C2 H2C 109.5
H2A C2 H2C 109.5
H2B C2 H2C 109.5
C5 O2 C7 112.28(16)
C5 O2 Yb1 131.92(14)
C7 O2 Yb1 115.66(11)
O1 C3 C4 112.71(16)
O1 C3 H3A 109.0
C4 C3 H3A 109.0
O1 C3 H3B 109.0
C4 C3 H3B 109.0
H3A C3 H3B 107.8
C3 C4 H4A 109.5
C3 C4 H4B 109.5
H4A C4 H4B 109.5
C3 C4 H4C 109.5
H4A C4 H4C 109.5
H4B C4 H4C 109.5
O2 C5 C6 110.17(19)
O2 C5 H5A 109.6
C6 C5 H5A 109.6
O2 C5 H5B 109.6
C6 C5 H5B 109.6
H5A C5 H5B 108.1
C5 C6 H6A 109.5
C5 C6 H6B 109.5
H6A C6 H6B 109.5
C5 C6 H6C 109.5
H6A C6 H6C 109.5
H6B C6 H6C 109.5
O2 C7 C8 113.08(18)
O2 C7 H7A 109.0
C8 C7 H7A 109.0
O2 C7 H7B 109.0
C8 C7 H7B 109.0
H7A C7 H7B 107.8
C7 C8 H8A 109.5
C7 C8 H8B 109.5
H8A C8 H8B 109.5
C7 C8 H8C 109.5
H8A C8 H8C 109.5
H8B C8 H8C 109.5
C16 C9 Al1 112.84(12)
C16 C9 Yb1 82.77(10)
Al1 C9 Yb1 163.66(9)
C16 C9 H9A 109.0
Al1 C9 H9A 109.0
Yb1 C9 H9A 68.0
C16 C9 H9B 109.0
Al1 C9 H9B 109.0
Yb1 C9 H9B 59.1
H9A C9 H9B 107.8
C11 C10 Al1 115.54(14)
C11 C10 H10A 108.4
Al1 C10 H10A 108.4
C11 C10 H10B 108.4
Al1 C10 H10B 108.4
H10A C10 H10B 107.5
C10 C11 H11A 109.5
C10 C11 H11B 109.5
H11A C11 H11B 109.5
C10 C11 H11C 109.5
H11A C11 H11C 109.5
H11B C11 H11C 109.5
C13 C12 Al1 114.44(15)
C13 C12 H12A 108.6
Al1 C12 H12A 108.6
C13 C12 H12B 108.6
Al1 C12 H12B 108.6
H12A C12 H12B 107.6
C12 C13 H13A 109.5
C12 C13 H13B 109.5
H13A C13 H13B 109.5
C12 C13 H13C 109.5
H13A C13 H13C 109.5
H13B C13 H13C 109.5
C15 C14 Al1 116.21(16)
C15 C14 H14A 108.2
Al1 C14 H14A 108.2
C15 C14 H14B 108.2
Al1 C14 H14B 108.2
H14A C14 H14B 107.4
C14 C15 H15A 109.5
C14 C15 H15B 109.5
H15A C15 H15B 109.5
C14 C15 H15C 109.5
H15A C15 H15C 109.5
H15B C15 H15C 109.5
C9 C16 Yb1 65.79(9)
C9 C16 H16A 109.5
Yb1 C16 H16A 44.0
C9 C16 H16B 109.5
Yb1 C16 H16B 120.0
H16A C16 H16B 109.5
C9 C16 H16C 109.5
Yb1 C16 H16C 129.1
H16A C16 H16C 109.5
H16B C16 H16C 109.5
C18 C17 C21 107.87(15)
C18 C17 C26 126.16(18)
C21 C17 C26 125.80(18)
C18 C17 Yb1 74.11(9)
C21 C17 Yb1 75.49(9)
C26 C17 Yb1 120.05(12)
C17 C18 C19 108.47(14)
C17 C18 C25 125.51(18)
C19 C18 C25 125.82(18)
C17 C18 Yb1 74.96(9)
C19 C18 Yb1 75.74(9)
C25 C18 Yb1 119.63(12)
C18 C19 C20 107.79(15)
C18 C19 C24 126.14(17)
C20 C19 C24 125.76(18)
C18 C19 Yb1 73.43(10)
C20 C19 Yb1 75.40(10)
C24 C19 Yb1 122.11(12)
C21 C20 C19 107.94(15)
C21 C20 C23 126.51(16)
C19 C20 C23 125.21(16)
C21 C20 Yb1 74.12(9)
C19 C20 Yb1 73.89(9)
C23 C20 Yb1 123.09(12)
C20 C21 C17 107.92(14)
C20 C21 C22 125.62(16)
C17 C21 C22 126.10(16)
C20 C21 Yb1 75.24(9)
C17 C21 Yb1 73.64(9)
C22 C21 Yb1 122.43(11)
C21 C22 H22A 109.5
C21 C22 H22B 109.5
H22A C22 H22B 109.5
C21 C22 H22C 109.5
H22A C22 H22C 109.5
H22B C22 H22C 109.5
C20 C23 H23A 109.5
C20 C23 H23B 109.5
H23A C23 H23B 109.5
C20 C23 H23C 109.5
H23A C23 H23C 109.5
H23B C23 H23C 109.5
C19 C24 H24A 109.5
C19 C24 H24B 109.5
H24A C24 H24B 109.5
C19 C24 H24C 109.5
H24A C24 H24C 109.5
H24B C24 H24C 109.5
C18 C25 H25A 109.5
C18 C25 H25B 109.5
H25A C25 H25B 109.5
C18 C25 H25C 109.5
H25A C25 H25C 109.5
H25B C25 H25C 109.5
C17 C26 H26A 109.5
C17 C26 H26B 109.5
H26A C26 H26B 109.5
C17 C26 H26C 109.5
H26A C26 H26C 109.5
H26B C26 H26C 109.5

loop_
_geom_bond_atom_site_label_1
_geom_bond_atom_site_label_2
_geom_bond_distance
Yb1 O1 2.3960(13)
Yb1 O2 2.4105(14)
Yb1 C18 2.6450(16)
Yb1 C17 2.6559(16)
Yb1 C19 2.6746(17)
Yb1 C21 2.6797(16)
Yb1 C9 2.6874(17)
Yb1 C20 2.6940(16)
Yb1 C16 2.9232(18)
Al1 C14 2.004(2)
Al1 C10 2.0060(19)
Al1 C12 2.0085(19)
Al1 C9 2.0530(18)
C1 O1 1.445(2)
C1 C2 1.511(3)
C1 H1A 0.9900
C1 H1B 0.9900
O1 C3 1.447(2)
C2 H2A 0.9800
C2 H2B 0.9800
C2 H2C 0.9800
O2 C5 1.436(3)
O2 C7 1.457(2)
C3 C4 1.503(3)
C3 H3A 0.9900
C3 H3B 0.9900
C4 H4A 0.9800
C4 H4B 0.9800
C4 H4C 0.9800
C5 C6 1.461(4)
C5 H5A 0.9900
C5 H5B 0.9900
C6 H6A 0.9800
C6 H6B 0.9800
C6 H6C 0.9800
C7 C8 1.496(3)
C7 H7A 0.9900
C7 H7B 0.9900
C8 H8A 0.9800
C8 H8B 0.9800
C8 H8C 0.9800
C9 C16 1.537(2)
C9 H9A 0.9900
C9 H9B 0.9900
C10 C11 1.524(3)
C10 H10A 0.9900
C10 H10B 0.9900
C11 H11A 0.9800
C11 H11B 0.9800
C11 H11C 0.9800
C12 C13 1.537(3)
C12 H12A 0.9900
C12 H12B 0.9900
C13 H13A 0.9800
C13 H13B 0.9800
C13 H13C 0.9800
C14 C15 1.540(3)
C14 H14A 0.9900
C14 H14B 0.9900
C15 H15A 0.9800
C15 H15B 0.9800
C15 H15C 0.9800
C16 H16A 0.9800
C16 H16B 0.9800
C16 H16C 0.9800
C17 C18 1.414(2)
C17 C21 1.420(2)
C17 C26 1.513(3)
C18 C19 1.414(3)
C18 C25 1.510(2)
C19 C20 1.421(2)
C19 C24 1.506(3)
C20 C21 1.420(2)
C20 C23 1.508(2)
C21 C22 1.510(2)
C22 H22A 0.9800
C22 H22B 0.9800
C22 H22C 0.9800
C23 H23A 0.9800
C23 H23B 0.9800
C23 H23C 0.9800
C24 H24A 0.9800
C24 H24B 0.9800
C24 H24C 0.9800
C25 H25A 0.9800
C25 H25B 0.9800
C25 H25C 0.9800
C26 H26A 0.9800
C26 H26B 0.9800
C26 H26C 0.9800

loop_
_geom_torsion_atom_site_label_1
_geom_torsion_atom_site_label_2
_geom_torsion_atom_site_label_3
_geom_torsion_atom_site_label_4
_geom_torsion
C2 C1 O1 C3 171.80(18)
C2 C1 O1 Yb1 1.5(3)
C1 O1 C3 C4 73.3(2)
Yb1 O1 C3 C4 -115.73(15)
C7 O2 C5 C6 -173.8(2)
Yb1 O2 C5 C6 1.6(4)
C5 O2 C7 C8 -73.0(3)
Yb1 O2 C7 C8 110.75(16)
Al1 C9 C16 Yb1 -174.98(11)
C21 C17 C18 C19 0.43(19)
C26 C17 C18 C19 -175.11(17)
Yb1 C17 C18 C19 68.99(12)
C21 C17 C18 C25 175.52(16)
C26 C17 C18 C25 0.0(3)
Yb1 C17 C18 C25 -115.92(17)
C21 C17 C18 Yb1 -68.56(12)
C26 C17 C18 Yb1 115.90(18)
C17 C18 C19 C20 -0.28(19)
C25 C18 C19 C20 -175.35(17)
Yb1 C18 C19 C20 68.18(12)
C17 C18 C19 C24 173.54(17)
C25 C18 C19 C24 -1.5(3)
Yb1 C18 C19 C24 -118.00(18)
C17 C18 C19 Yb1 -68.46(12)
C25 C18 C19 Yb1 116.47(17)
C18 C19 C20 C21 0.02(19)
C24 C19 C20 C21 -173.83(17)
Yb1 C19 C20 C21 66.87(12)
C18 C19 C20 C23 173.69(17)
C24 C19 C20 C23 -0.2(3)
Yb1 C19 C20 C23 -119.46(17)
C18 C19 C20 Yb1 -66.85(12)
C24 C19 C20 Yb1 119.30(18)
C19 C20 C21 C17 0.24(19)
C23 C20 C21 C17 -173.32(17)
Yb1 C20 C21 C17 66.96(11)
C19 C20 C21 C22 173.71(16)
C23 C20 C21 C22 0.1(3)
Yb1 C20 C21 C22 -119.57(17)
C19 C20 C21 Yb1 -66.72(12)
C23 C20 C21 Yb1 119.71(18)
C18 C17 C21 C20 -0.41(19)
C26 C17 C21 C20 175.15(17)
Yb1 C17 C21 C20 -68.04(12)
C18 C17 C21 C22 -173.84(16)
C26 C17 C21 C22 1.7(3)
Yb1 C17 C21 C22 118.53(17)
C18 C17 C21 Yb1 67.62(12)
C26 C17 C21 Yb1 -116.81(18)
